data_1518136
loop_
_publ_author_name
'Ranjan, Alok'
'Yerande, Ragini'
'Wakchaure, Prasad B.'
'Yerande, Swapnil G.'
'Dethe, Dattatraya H.'

_publ_section_title
;
 Base-Mediated Hydroamination of Propargylamine: A Regioselective
 Intramolecular 5-exo-dig Cycloisomerization en Route to
 Imidazole-2-thione.
;
_journal_issue 21
_journal_name_full 'Organic letters'
_journal_page_first 5788
_journal_page_last 5791
_journal_paper_doi 10.1021/ol502871r
_journal_volume 16
_journal_year 2014
_chemical_formula_moiety 'C24 H28 N2 S'
_chemical_formula_sum 'C24 H28 N2 S'
_chemical_formula_weight 376.54
_chemical_name_systematic
;
 ?
;
_space_group_IT_number 14
_symmetry_cell_setting monoclinic
_symmetry_space_group_name_Hall '-P 2ybc'
_symmetry_space_group_name_H-M 'P 1 21/c 1'
_atom_sites_solution_hydrogens geom
_atom_sites_solution_primary direct
_atom_sites_solution_secondary difmap
_audit_creation_method SHELXL-97
_cell_angle_alpha 90.00
_cell_angle_beta 93.045(7)
_cell_angle_gamma 90.00
_cell_formula_units_Z 4
_cell_length_a 12.094(5)
_cell_length_b 10.536(4)
_cell_length_c 16.197(6)
_cell_measurement_temperature 100(2)
_cell_volume 2060.9(14)
_computing_structure_refinement 'SHELXL-97 (Sheldrick, 1997)'
_diffrn_ambient_temperature 100(2)
_diffrn_measured_fraction_theta_full 0.998
_diffrn_measured_fraction_theta_max 0.998
_diffrn_radiation_monochromator graphite
_diffrn_radiation_source 'fine-focus sealed tube'
_diffrn_radiation_type MoK\a
_diffrn_radiation_wavelength 0.71073
_diffrn_reflns_av_R_equivalents 0.0738
_diffrn_reflns_av_sigmaI/netI 0.0767
_diffrn_reflns_limit_h_max 14
_diffrn_reflns_limit_h_min -13
_diffrn_reflns_limit_k_max 12
_diffrn_reflns_limit_k_min -12
_diffrn_reflns_limit_l_max 19
_diffrn_reflns_limit_l_min -18
_diffrn_reflns_number 11272
_diffrn_reflns_theta_full 26.00
_diffrn_reflns_theta_max 26.00
_diffrn_reflns_theta_min 1.69
_exptl_absorpt_coefficient_mu 0.168
_exptl_crystal_colour White
_exptl_crystal_density_diffrn 1.213
_exptl_crystal_density_method 'not measured'
_exptl_crystal_description Prism
_exptl_crystal_F_000 808
_exptl_crystal_size_max 0.10
_exptl_crystal_size_mid 0.08
_exptl_crystal_size_min 0.06
_refine_diff_density_max 0.369
_refine_diff_density_min -0.381
_refine_diff_density_rms 0.076
_refine_ls_extinction_method none
_refine_ls_goodness_of_fit_ref 0.947
_refine_ls_hydrogen_treatment mixed
_refine_ls_matrix_type full
_refine_ls_number_parameters 244
_refine_ls_number_reflns 4039
_refine_ls_number_restraints 0
_refine_ls_restrained_S_all 0.947
_refine_ls_R_factor_all 0.0761
_refine_ls_R_factor_gt 0.0523
_refine_ls_shift/su_max 0.001
_refine_ls_shift/su_mean 0.000
_refine_ls_structure_factor_coef Fsqd
_refine_ls_weighting_details 'calc w=1/[\s^2^(Fo^2^)+(0.0953P)^2^+1.7763P] where P=(Fo^2^+2Fc^2^)/3'
_refine_ls_weighting_scheme calc
_refine_ls_wR_factor_gt 0.1320
_refine_ls_wR_factor_ref 0.1746
_reflns_number_gt 2991
_reflns_number_total 4039
_reflns_threshold_expression >2sigma(I)
_cod_data_source_file ol502871r_si_002.cif
_cod_data_source_block 8decc
_cod_depositor_comments
;
The following automatic conversions were performed:

'_symmetry_cell_setting' value 'Monoclinic' changed to 'monoclinic'
according to
/home/saulius/struct/COD-crude-data--automatic-downloads/rss-feeds/ACS/lib/dictionaries/cif_core.dic
dictionary named 'cif_core.dic' version 2.4.2 from 2011-04-26.

Automatic conversion script
Id: cif_fix_values 2827 2014-09-09 07:05:25Z andrius 

 Adding full bibliography for 1518134--1518136.cif.
;
_cod_original_cell_volume 2061.1(14)
_cod_original_sg_symbol_H-M P21/c
_cod_database_code 1518136

loop_
_symmetry_equiv_pos_as_xyz
'x, y, z'
'-x, y+1/2, -z+1/2'
'-x, -y, -z'
'x, -y-1/2, z-1/2'

loop_
_atom_site_label
_atom_site_type_symbol
_atom_site_fract_x
_atom_site_fract_y
_atom_site_fract_z
_atom_site_U_iso_or_equiv
_atom_site_adp_type
_atom_site_occupancy
_atom_site_symmetry_multiplicity
_atom_site_calc_flag
_atom_site_refinement_flags
S S 0.65404(5) 0.05081(6) 0.30556(4) 0.0233(2) Uani 1 1 d .
N1 N 0.55363(16) 0.18682(19) 0.17928(12) 0.0200(5) Uani 1 1 d .
N2 N 0.71902(16) 0.1256(2) 0.15333(12) 0.0212(5) Uani 1 1 d .
C2 C 0.2548(2) 0.1761(2) 0.18185(15) 0.0247(6) Uani 1 1 d .
H2 H 0.2463 0.2637 0.1790 0.030 Uiso 1 1 calc R
C13 C 0.7533(2) 0.2402(3) 0.01910(15) 0.0256(6) Uani 1 1 d .
H13A H 0.7117 0.2957 -0.0189 0.031 Uiso 1 1 calc R
H13B H 0.7719 0.1643 -0.0111 0.031 Uiso 1 1 calc R
C1 C 0.35794(19) 0.1243(2) 0.20173(14) 0.0201(5) Uani 1 1 d .
C8 C 0.6419(2) 0.1194(2) 0.21111(15) 0.0205(5) Uani 1 1 d .
C21 C 0.5007(2) 0.3235(2) 0.05325(14) 0.0211(5) Uani 1 1 d .
H21A H 0.5436 0.3778 0.0187 0.025 Uiso 1 1 calc R
H21B H 0.4624 0.3780 0.0907 0.025 Uiso 1 1 calc R
C22 C 0.4136(2) 0.2540(2) -0.00243(15) 0.0235(6) Uani 1 1 d .
H22 H 0.3650 0.2059 0.0326 0.028 Uiso 1 1 calc R
C9 C 0.8262(2) 0.0674(2) 0.16132(16) 0.0237(6) Uani 1 1 d .
H9 H 0.8854 0.1194 0.1875 0.028 Uiso 1 1 calc R
C20 C 0.5788(2) 0.2415(2) 0.10328(14) 0.0206(5) Uani 1 1 d .
C10 C 0.8354(2) -0.0722(3) 0.17593(16) 0.0279(6) Uani 1 1 d .
H10A H 0.7673 -0.1199 0.1801 0.034 Uiso 1 1 calc R
H10B H 0.8974 -0.1025 0.2110 0.034 Uiso 1 1 calc R
C14 C 0.8589(2) 0.3062(2) 0.04789(15) 0.0243(6) Uani 1 1 d .
C3 C 0.1637(2) 0.0973(3) 0.16606(16) 0.0271(6) Uani 1 1 d .
H3 H 0.0943 0.1324 0.1534 0.033 Uiso 1 1 calc R
C6 C 0.3697(2) -0.0063(2) 0.20393(14) 0.0228(5) Uani 1 1 d .
H6 H 0.4390 -0.0416 0.2167 0.027 Uiso 1 1 calc R
C5 C 0.2798(2) -0.0848(3) 0.18740(15) 0.0259(6) Uani 1 1 d .
H5 H 0.2889 -0.1725 0.1885 0.031 Uiso 1 1 calc R
C23 C 0.4683(2) 0.1621(3) -0.06004(16) 0.0279(6) Uani 1 1 d .
H23A H 0.5118 0.1017 -0.0279 0.042 Uiso 1 1 calc R
H23B H 0.5154 0.2082 -0.0953 0.042 Uiso 1 1 calc R
H23C H 0.4124 0.1182 -0.0932 0.042 Uiso 1 1 calc R
C7 C 0.4545(2) 0.2117(2) 0.22377(15) 0.0219(5) Uani 1 1 d .
H7A H 0.4313 0.2985 0.2129 0.026 Uiso 1 1 calc R
H7B H 0.4730 0.2044 0.2826 0.026 Uiso 1 1 calc R
C18 C 1.0547(2) 0.3393(3) 0.03554(18) 0.0342(7) Uani 1 1 d .
H18 H 1.1198 0.3196 0.0102 0.041 Uiso 1 1 calc R
C4 C 0.1762(2) -0.0330(3) 0.16913(15) 0.0273(6) Uani 1 1 d .
H4 H 0.1153 -0.0857 0.1590 0.033 Uiso 1 1 calc R
C15 C 0.8608(2) 0.3967(3) 0.11041(15) 0.0277(6) Uani 1 1 d .
H15 H 0.7958 0.4165 0.1358 0.033 Uiso 1 1 calc R
C17 C 1.0559(2) 0.4293(3) 0.09778(18) 0.0355(7) Uani 1 1 d .
H17 H 1.1214 0.4706 0.1143 0.043 Uiso 1 1 calc R
C24 C 0.3441(2) 0.3515(3) -0.05148(16) 0.0282(6) Uani 1 1 d .
H24A H 0.3105 0.4086 -0.0140 0.042 Uiso 1 1 calc R
H24B H 0.2874 0.3088 -0.0846 0.042 Uiso 1 1 calc R
H24C H 0.3906 0.3985 -0.0867 0.042 Uiso 1 1 calc R
C19 C 0.9578(2) 0.2789(3) 0.01099(16) 0.0298(6) Uani 1 1 d .
H19 H 0.9581 0.2187 -0.0310 0.036 Uiso 1 1 calc R
C12 C 0.6815(2) 0.2039(2) 0.08719(15) 0.0221(5) Uani 1 1 d .
C11 C 0.8598(2) -0.0183(3) 0.09262(17) 0.0314(6) Uani 1 1 d .
H11A H 0.9364 -0.0159 0.0778 0.038 Uiso 1 1 calc R
H11B H 0.8063 -0.0333 0.0469 0.038 Uiso 1 1 calc R
C16 C 0.9580(2) 0.4574(3) 0.13528(17) 0.0334(7) Uani 1 1 d .
H16 H 0.9581 0.5175 0.1774 0.040 Uiso 1 1 calc R

loop_
_atom_site_aniso_label
_atom_site_aniso_U_11
_atom_site_aniso_U_22
_atom_site_aniso_U_33
_atom_site_aniso_U_23
_atom_site_aniso_U_13
_atom_site_aniso_U_12
S 0.0256(4) 0.0229(4) 0.0211(3) 0.0036(2) -0.0012(2) -0.0011(3)
N1 0.0184(10) 0.0206(11) 0.0212(10) 0.0014(8) 0.0016(8) 0.0001(8)
N2 0.0183(11) 0.0233(11) 0.0214(10) 0.0015(8) -0.0033(8) 0.0012(8)
C2 0.0275(14) 0.0218(13) 0.0247(13) 0.0010(10) 0.0015(10) 0.0037(11)
C13 0.0246(14) 0.0299(14) 0.0222(12) 0.0018(11) 0.0018(10) 0.0004(11)
C1 0.0207(13) 0.0243(13) 0.0155(11) -0.0017(9) 0.0030(9) -0.0001(10)
C8 0.0196(12) 0.0188(12) 0.0230(12) -0.0004(10) -0.0005(9) -0.0014(10)
C21 0.0225(13) 0.0205(13) 0.0199(12) 0.0006(9) -0.0018(10) -0.0004(10)
C22 0.0199(13) 0.0277(14) 0.0229(13) 0.0039(10) 0.0005(10) -0.0032(10)
C9 0.0178(12) 0.0240(13) 0.0290(13) 0.0000(10) -0.0035(10) 0.0022(10)
C20 0.0215(13) 0.0215(13) 0.0185(11) -0.0013(9) -0.0011(9) -0.0015(10)
C10 0.0252(14) 0.0290(15) 0.0295(14) -0.0002(11) 0.0003(11) 0.0026(11)
C14 0.0242(13) 0.0269(14) 0.0218(12) 0.0062(10) -0.0003(10) -0.0001(11)
C3 0.0163(13) 0.0325(15) 0.0324(14) -0.0003(12) 0.0002(10) 0.0034(11)
C6 0.0231(13) 0.0242(13) 0.0211(12) 0.0011(10) -0.0007(10) 0.0042(10)
C5 0.0322(15) 0.0205(13) 0.0250(13) 0.0006(10) 0.0006(11) -0.0004(11)
C23 0.0317(15) 0.0279(15) 0.0233(13) -0.0006(11) -0.0048(11) 0.0001(11)
C7 0.0250(13) 0.0223(13) 0.0184(12) -0.0030(10) 0.0009(10) 0.0032(10)
C18 0.0184(14) 0.0409(17) 0.0437(17) 0.0136(14) 0.0042(12) -0.0004(12)
C4 0.0233(14) 0.0330(15) 0.0257(13) -0.0005(11) 0.0026(10) -0.0046(11)
C15 0.0238(14) 0.0354(15) 0.0241(13) 0.0054(11) 0.0010(10) -0.0008(11)
C17 0.0257(15) 0.0401(17) 0.0399(16) 0.0158(13) -0.0070(12) -0.0095(13)
C24 0.0222(14) 0.0351(15) 0.0272(14) 0.0020(11) -0.0008(11) 0.0028(11)
C19 0.0299(15) 0.0318(15) 0.0283(14) 0.0068(11) 0.0073(11) 0.0040(12)
C12 0.0229(13) 0.0218(13) 0.0214(12) 0.0018(10) -0.0014(10) 0.0006(10)
C11 0.0267(15) 0.0336(15) 0.0342(15) -0.0018(12) 0.0031(11) 0.0061(12)
C16 0.0366(17) 0.0337(16) 0.0293(14) 0.0048(12) -0.0052(12) -0.0073(12)

loop_
_atom_type_symbol
_atom_type_description
_atom_type_scat_dispersion_real
_atom_type_scat_dispersion_imag
_atom_type_scat_source
C C 0.0033 0.0016 'International Tables Vol C Tables 4.2.6.8 and 6.1.1.4'
H H 0.0000 0.0000 'International Tables Vol C Tables 4.2.6.8 and 6.1.1.4'
N N 0.0061 0.0033 'International Tables Vol C Tables 4.2.6.8 and 6.1.1.4'
S S 0.1246 0.1234 'International Tables Vol C Tables 4.2.6.8 and 6.1.1.4'

loop_
_geom_angle_atom_site_label_1
_geom_angle_atom_site_label_2
_geom_angle_atom_site_label_3
_geom_angle
C8 N1 C20 110.1(2)
C8 N1 C7 123.9(2)
C20 N1 C7 125.6(2)
C8 N2 C12 110.3(2)
C8 N2 C9 124.6(2)
C12 N2 C9 124.9(2)
C1 C2 C3 120.2(2)
C1 C2 H2 119.9
C3 C2 H2 119.9
C12 C13 C14 114.1(2)
C12 C13 H13A 108.7
C14 C13 H13A 108.7
C12 C13 H13B 108.7
C14 C13 H13B 108.7
H13A C13 H13B 107.6
C6 C1 C2 119.2(2)
C6 C1 C7 121.4(2)
C2 C1 C7 119.3(2)
N2 C8 N1 105.5(2)
N2 C8 S 127.91(19)
N1 C8 S 126.46(18)
C20 C21 C22 116.1(2)
C20 C21 H21A 108.3
C22 C21 H21A 108.3
C20 C21 H21B 108.3
C22 C21 H21B 108.3
H21A C21 H21B 107.4
C23 C22 C24 110.8(2)
C23 C22 C21 110.9(2)
C24 C22 C21 109.1(2)
C23 C22 H22 108.7
C24 C22 H22 108.7
C21 C22 H22 108.7
N2 C9 C10 119.6(2)
N2 C9 C11 117.9(2)
C10 C9 C11 60.38(17)
N2 C9 H9 115.9
C10 C9 H9 115.9
C11 C9 H9 115.9
C12 C20 N1 107.1(2)
C12 C20 C21 129.2(2)
N1 C20 C21 123.6(2)
C9 C10 C11 60.22(18)
C9 C10 H10A 117.7
C11 C10 H10A 117.7
C9 C10 H10B 117.7
C11 C10 H10B 117.7
H10A C10 H10B 114.9
C15 C14 C19 118.2(2)
C15 C14 C13 121.6(2)
C19 C14 C13 120.3(2)
C4 C3 C2 120.1(2)
C4 C3 H3 119.9
C2 C3 H3 119.9
C1 C6 C5 120.8(2)
C1 C6 H6 119.6
C5 C6 H6 119.6
C6 C5 C4 119.9(2)
C6 C5 H5 120.0
C4 C5 H5 120.0
C22 C23 H23A 109.5
C22 C23 H23B 109.5
H23A C23 H23B 109.5
C22 C23 H23C 109.5
H23A C23 H23C 109.5
H23B C23 H23C 109.5
N1 C7 C1 114.79(19)
N1 C7 H7A 108.6
C1 C7 H7A 108.6
N1 C7 H7B 108.6
C1 C7 H7B 108.6
H7A C7 H7B 107.5
C19 C18 C17 120.2(3)
C19 C18 H18 119.9
C17 C18 H18 119.9
C5 C4 C3 119.7(2)
C5 C4 H4 120.1
C3 C4 H4 120.1
C16 C15 C14 120.8(3)
C16 C15 H15 119.6
C14 C15 H15 119.6
C18 C17 C16 119.2(3)
C18 C17 H17 120.4
C16 C17 H17 120.4
C22 C24 H24A 109.5
C22 C24 H24B 109.5
H24A C24 H24B 109.5
C22 C24 H24C 109.5
H24A C24 H24C 109.5
H24B C24 H24C 109.5
C18 C19 C14 121.2(3)
C18 C19 H19 119.4
C14 C19 H19 119.4
C20 C12 N2 106.8(2)
C20 C12 C13 130.5(2)
N2 C12 C13 122.5(2)
C9 C11 C10 59.41(17)
C9 C11 H11A 117.8
C10 C11 H11A 117.8
C9 C11 H11B 117.8
C10 C11 H11B 117.8
H11A C11 H11B 115.0
C15 C16 C17 120.4(3)
C15 C16 H16 119.8
C17 C16 H16 119.8

loop_
_geom_bond_atom_site_label_1
_geom_bond_atom_site_label_2
_geom_bond_distance
S C8 1.691(2)
N1 C8 1.361(3)
N1 C20 1.407(3)
N1 C7 1.455(3)
N2 C8 1.357(3)
N2 C12 1.408(3)
N2 C9 1.434(3)
C2 C1 1.384(3)
C2 C3 1.392(4)
C2 H2 0.9300
C13 C12 1.490(3)
C13 C14 1.506(4)
C13 H13A 0.9700
C13 H13B 0.9700
C1 C6 1.383(4)
C1 C7 1.514(3)
C21 C20 1.488(3)
C21 C22 1.535(3)
C21 H21A 0.9700
C21 H21B 0.9700
C22 C23 1.521(4)
C22 C24 1.523(3)
C22 H22 0.9800
C9 C10 1.493(4)
C9 C11 1.505(4)
C9 H9 0.9800
C20 C12 1.343(3)
C10 C11 1.508(4)
C10 H10A 0.9700
C10 H10B 0.9700
C14 C15 1.390(4)
C14 C19 1.395(4)
C3 C4 1.381(4)
C3 H3 0.9300
C6 C5 1.381(4)
C6 H6 0.9300
C5 C4 1.384(4)
C5 H5 0.9300
C23 H23A 0.9600
C23 H23B 0.9600
C23 H23C 0.9600
C7 H7A 0.9700
C7 H7B 0.9700
C18 C19 1.374(4)
C18 C17 1.384(4)
C18 H18 0.9300
C4 H4 0.9300
C15 C16 1.380(4)
C15 H15 0.9300
C17 C16 1.391(4)
C17 H17 0.9300
C24 H24A 0.9600
C24 H24B 0.9600
C24 H24C 0.9600
C19 H19 0.9300
C11 H11A 0.9700
C11 H11B 0.9700
C16 H16 0.9300

loop_
_geom_torsion_atom_site_label_1
_geom_torsion_atom_site_label_2
_geom_torsion_atom_site_label_3
_geom_torsion_atom_site_label_4
_geom_torsion
C3 C2 C1 C6 1.4(3)
C3 C2 C1 C7 -176.3(2)
C12 N2 C8 N1 3.7(3)
C9 N2 C8 N1 179.8(2)
C12 N2 C8 S -172.89(19)
C9 N2 C8 S 3.3(4)
C20 N1 C8 N2 -3.5(3)
C7 N1 C8 N2 -175.8(2)
C20 N1 C8 S 173.13(18)
C7 N1 C8 S 0.8(3)
C20 C21 C22 C23 -55.4(3)
C20 C21 C22 C24 -177.7(2)
C8 N2 C9 C10 57.0(3)
C12 N2 C9 C10 -127.4(3)
C8 N2 C9 C11 127.0(3)
C12 N2 C9 C11 -57.4(3)
C8 N1 C20 C12 2.0(3)
C7 N1 C20 C12 174.2(2)
C8 N1 C20 C21 -178.7(2)
C7 N1 C20 C21 -6.5(4)
C22 C21 C20 C12 96.7(3)
C22 C21 C20 N1 -82.5(3)
N2 C9 C10 C11 107.2(3)
C12 C13 C14 C15 -40.9(3)
C12 C13 C14 C19 140.1(2)
C1 C2 C3 C4 -0.8(4)
C2 C1 C6 C5 -0.7(3)
C7 C1 C6 C5 177.0(2)
C1 C6 C5 C4 -0.6(4)
C8 N1 C7 C1 -99.0(3)
C20 N1 C7 C1 89.9(3)
C6 C1 C7 N1 52.5(3)
C2 C1 C7 N1 -129.8(2)
C6 C5 C4 C3 1.2(4)
C2 C3 C4 C5 -0.5(4)
C19 C14 C15 C16 -0.1(4)
C13 C14 C15 C16 -179.2(2)
C19 C18 C17 C16 0.3(4)
C17 C18 C19 C14 -0.1(4)
C15 C14 C19 C18 0.1(4)
C13 C14 C19 C18 179.1(2)
N1 C20 C12 N2 0.3(3)
C21 C20 C12 N2 -179.0(2)
N1 C20 C12 C13 -174.7(2)
C21 C20 C12 C13 6.0(5)
C8 N2 C12 C20 -2.5(3)
C9 N2 C12 C20 -178.6(2)
C8 N2 C12 C13 173.0(2)
C9 N2 C12 C13 -3.1(4)
C14 C13 C12 C20 117.1(3)
C14 C13 C12 N2 -57.2(3)
N2 C9 C11 C10 -110.0(3)
C14 C15 C16 C17 0.3(4)
C18 C17 C16 C15 -0.3(4)
